data_2311873
loop_
_publ_author_name
'Liu, Feng Yi'
'Zhou, Dong Mei'
'Zhao, Xiao Lan'
'Kou, Jun Feng'

_publ_section_title
;
 Synthesis, crystal structures and luminescence properties of seven
 mononuclear zinc(II), cadmium(II), cobalt(II) and nickel(II) complexes
 with 5-(4-methylphenyl)-3-(pyridin-2-yl)-1H-1,2,4-triazole.
;
_journal_coeditor_code LF3051
_journal_issue 'Pt 5'
_journal_name_full 'Acta crystallographica. Section C, Structural chemistry'
_journal_page_first 382
_journal_page_last 392
_journal_paper_doi 10.1107/S2053229617004697
_journal_volume 73
_journal_year 2017
_chemical_formula_iupac '[Zn (C14 H11 N4)2 (H2 O)]'
_chemical_formula_moiety 'C28 H24 N8 O Zn'
_chemical_formula_sum 'C28 H24 N8 O Zn'
_chemical_formula_weight 553.94
_chemical_name_systematic
;
Aquabis[5-(4-methylphenyl)-3-(pyridin-2-yl)-1<i>H</i>-1,2,4-triazolato-\
\k^2^<i>N</i>^1^,<i>N</i>^5^]zinc(II)
;
_space_group_crystal_system monoclinic
_space_group_IT_number 15
_space_group_name_Hall '-C 2yc'
_space_group_name_H-M_alt 'C 1 2/c 1'
_atom_sites_solution_hydrogens geom
_atom_sites_solution_primary direct
_atom_sites_solution_secondary difmap
_audit_creation_method SHELXL-2014/7
_cell_angle_alpha 90
_cell_angle_beta 111.97(3)
_cell_angle_gamma 90
_cell_formula_units_Z 4
_cell_length_a 28.730(6)
_cell_length_b 7.5129(15)
_cell_length_c 12.476(3)
_cell_measurement_reflns_used 11889
_cell_measurement_temperature 293(2)
_cell_measurement_theta_max 24.998
_cell_measurement_theta_min 3.058
_cell_volume 2497.3(11)
_computing_cell_refinement
;
CrystalStructure (Rigaku/MSC, 2006)
;
_computing_data_collection
;
CrystalStructure (Rigaku/MSC, 2006)
;
_computing_data_reduction
;
CrystalStructure (Rigaku/MSC, 2006)
;
_computing_molecular_graphics
;
SHELXL-2014/7 (Sheldrick, 2015)
;
_computing_publication_material
;
SHELXL-2014/7 (Sheldrick, 2015)
;
_computing_structure_refinement
;
SHELXL-2014/7 (Sheldrick, 2015)
;
_computing_structure_solution
;
SHELXL-2014/7 (Sheldrick, 2015)
;
_diffrn_ambient_temperature 293(2)
_diffrn_measured_fraction_theta_full 0.998
_diffrn_measured_fraction_theta_max 0.998
_diffrn_measurement_device_type 'Rigaku MM007-HF CCD (Saturn 724+)'
_diffrn_measurement_method '\w scans at fixed \c = 45\%'
_diffrn_radiation_type MoK\a
_diffrn_radiation_wavelength 0.71073
_diffrn_reflns_av_R_equivalents 0.0979
_diffrn_reflns_limit_h_max 34
_diffrn_reflns_limit_h_min -34
_diffrn_reflns_limit_k_max 8
_diffrn_reflns_limit_k_min -8
_diffrn_reflns_limit_l_max 14
_diffrn_reflns_limit_l_min -14
_diffrn_reflns_number 9211
_diffrn_reflns_theta_full 24.998
_diffrn_reflns_theta_max 24.998
_diffrn_reflns_theta_min 3.058
_exptl_absorpt_coefficient_mu 1.023
_exptl_absorpt_correction_T_max 0.774
_exptl_absorpt_correction_T_min 0.743
_exptl_absorpt_correction_type multi-scan
_exptl_absorpt_process_details ABSCOR
_exptl_crystal_colour colourless
_exptl_crystal_density_diffrn 1.473
_exptl_crystal_density_method 'not measured'
_exptl_crystal_description block
_exptl_crystal_F_000 1144
_exptl_crystal_size_max 0.300
_exptl_crystal_size_mid 0.270
_exptl_crystal_size_min 0.250
_refine_diff_density_max 0.421
_refine_diff_density_min -0.625
_refine_ls_extinction_method none
_refine_ls_goodness_of_fit_ref 1.004
_refine_ls_hydrogen_treatment mixed
_refine_ls_matrix_type full
_refine_ls_number_parameters 177
_refine_ls_number_reflns 2194
_refine_ls_number_restraints 1
_refine_ls_restrained_S_all 1.004
_refine_ls_R_factor_all 0.1026
_refine_ls_R_factor_gt 0.0615
_refine_ls_shift/su_max 0.000
_refine_ls_shift/su_mean 0.000
_refine_ls_structure_factor_coef Fsqd
_refine_ls_weighting_details 'w = 1/[\s^2^(Fo^2^)+(0.0716P)^2^] where P=(Fo^2^+2Fc^2^)/3'
_refine_ls_weighting_scheme calc
_refine_ls_wR_factor_gt 0.1276
_refine_ls_wR_factor_ref 0.1451
_reflns_number_gt 1422
_reflns_number_total 2194
_reflns_threshold_expression I>2\s(I)
_cod_data_source_file lf3051sup1.cif
_cod_data_source_block I
_cod_original_sg_symbol_H-M 'C 2/c'
_cod_database_code 2311873
_shelx_space_group_comment
;
The symmetry employed for this shelxl refinement is uniquely defined
by the following loop, which should always be used as a source of
symmetry information in preference to the above space-group names.
They are only intended as comments.
;
_shelx_estimated_absorpt_t_min 0.749
_shelx_estimated_absorpt_t_max 0.784

loop_
_space_group_symop_operation_xyz
'x, y, z'
'-x, y, -z+1/2'
'x+1/2, y+1/2, z'
'-x+1/2, y+1/2, -z+1/2'
'-x, -y, -z'
'x, -y, z-1/2'
'-x+1/2, -y+1/2, -z'
'x+1/2, -y+1/2, z-1/2'

loop_
_atom_site_type_symbol
_atom_site_label
_atom_site_fract_x
_atom_site_fract_y
_atom_site_fract_z
_atom_site_U_iso_or_equiv
_atom_site_adp_type
_atom_site_calc_flag
_atom_site_occupancy
Zn Zn1 0.0000 0.38474(10) 0.7500 0.0521(3) Uani d 1
N N1 0.03174(14) 0.2829(5) 0.9088(3) 0.0512(10) Uani d 1
N N2 0.08020(14) 0.2435(5) 0.9822(3) 0.0540(10) Uani d 1
N N3 0.06436(14) 0.3620(5) 0.6965(3) 0.0485(9) Uani d 1
N N4 0.02756(14) 0.2102(5) 1.0789(3) 0.0487(10) Uani d 1
O O1W 0.0000 0.6501(6) 0.7500 0.0698(14) Uani d 1
H H1WA -0.0090(15) 0.721(4) 0.788(3) 0.105 Uiso d 1
C C1 0.00230(17) 0.2630(6) 0.9692(4) 0.0464(11) Uani d 1
C C2 0.07519(17) 0.2014(6) 1.0818(4) 0.0468(11) Uani d 1
C C3 0.05145(17) 0.2975(6) 0.5873(4) 0.0456(11) Uani d 1
C C4 0.08626(18) 0.2672(6) 0.5381(4) 0.0564(13) Uani d 1
H H4 0.0766 0.2229 0.4633 0.068 Uiso calc 1
C C5 0.13637(19) 0.3045(7) 0.6031(4) 0.0660(14) Uani d 1
H H5 0.1608 0.2845 0.5724 0.079 Uiso calc 1
C C6 0.14941(19) 0.3710(7) 0.7130(4) 0.0624(13) Uani d 1
H H6 0.1826 0.3995 0.7571 0.075 Uiso calc 1
C C7 0.11251(19) 0.3946(6) 0.7561(4) 0.0572(13) Uani d 1
H H7 0.1217 0.4358 0.8315 0.069 Uiso calc 1
C C8 0.11915(17) 0.1484(6) 1.1852(4) 0.0478(11) Uani d 1
C C9 0.11328(18) 0.0706(6) 1.2800(4) 0.0524(12) Uani d 1
H H9 0.0812 0.0509 1.2793 0.063 Uiso calc 1
C C10 0.15490(19) 0.0218(6) 1.3759(4) 0.0573(13) Uani d 1
H H10 0.1501 -0.0325 1.4381 0.069 Uiso calc 1
C C11 0.2029(2) 0.0514(6) 1.3816(4) 0.0569(13) Uani d 1
C C12 0.20898(19) 0.1295(7) 1.2867(4) 0.0629(13) Uani d 1
H H12 0.2411 0.1503 1.2881 0.076 Uiso calc 1
C C13 0.16755(19) 0.1769(6) 1.1899(4) 0.0568(13) Uani d 1
H H13 0.1723 0.2286 1.1271 0.068 Uiso calc 1
C C14 0.2483(2) 0.0004(7) 1.4868(4) 0.0767(17) Uani d 1
H H14A 0.2375 -0.0516 1.5439 0.115 Uiso calc 1
H H14B 0.2680 0.1046 1.5183 0.115 Uiso calc 1
H H14C 0.2682 -0.0842 1.4650 0.115 Uiso calc 1

loop_
_atom_site_aniso_label
_atom_site_aniso_U_11
_atom_site_aniso_U_22
_atom_site_aniso_U_33
_atom_site_aniso_U_12
_atom_site_aniso_U_13
_atom_site_aniso_U_23
Zn1 0.0514(6) 0.0692(5) 0.0403(5) 0.000 0.0225(4) 0.000
N1 0.046(3) 0.070(2) 0.043(2) 0.000(2) 0.022(2) -0.0003(18)
N2 0.046(3) 0.075(3) 0.046(2) 0.004(2) 0.022(2) 0.0030(19)
N3 0.049(3) 0.057(2) 0.038(2) -0.0004(19) 0.0139(18) -0.0031(17)
N4 0.049(3) 0.060(2) 0.042(2) -0.0015(18) 0.0230(19) -0.0022(17)
O1W 0.106(4) 0.062(3) 0.065(3) 0.000 0.060(3) 0.000
C1 0.045(3) 0.057(3) 0.043(3) -0.003(2) 0.022(2) -0.006(2)
C2 0.047(3) 0.057(3) 0.041(3) 0.000(2) 0.021(2) -0.004(2)
C3 0.046(3) 0.050(3) 0.043(3) 0.002(2) 0.020(2) 0.003(2)
C4 0.047(3) 0.079(3) 0.048(3) 0.001(3) 0.023(2) -0.007(2)
C5 0.049(3) 0.089(4) 0.070(4) 0.005(3) 0.034(3) 0.001(3)
C6 0.047(3) 0.085(4) 0.053(3) -0.003(3) 0.015(3) -0.003(3)
C7 0.058(4) 0.074(3) 0.039(3) -0.001(3) 0.019(3) -0.003(2)
C8 0.050(3) 0.057(3) 0.041(3) 0.002(2) 0.022(2) -0.003(2)
C9 0.047(3) 0.064(3) 0.050(3) 0.001(2) 0.022(2) -0.001(2)
C10 0.060(4) 0.064(3) 0.047(3) 0.004(3) 0.018(3) 0.003(2)
C11 0.056(3) 0.058(3) 0.051(3) 0.006(2) 0.013(3) -0.002(2)
C12 0.044(3) 0.088(4) 0.059(3) -0.003(3) 0.021(3) 0.002(3)
C13 0.059(3) 0.070(3) 0.046(3) -0.002(3) 0.025(3) -0.001(2)
C14 0.070(4) 0.078(4) 0.069(4) 0.006(3) 0.010(3) 0.009(3)

loop_
_atom_type_symbol
_atom_type_description
_atom_type_scat_dispersion_real
_atom_type_scat_dispersion_imag
_atom_type_scat_source
C C 0.0033 0.0016 'International Tables Vol C Tables 4.2.6.8 and 6.1.1.4'
H H 0.0000 0.0000 'International Tables Vol C Tables 4.2.6.8 and 6.1.1.4'
N N 0.0061 0.0033 'International Tables Vol C Tables 4.2.6.8 and 6.1.1.4'
O O 0.0106 0.0060 'International Tables Vol C Tables 4.2.6.8 and 6.1.1.4'
Zn Zn 0.2839 1.4301 'International Tables Vol C Tables 4.2.6.8 and 6.1.1.4'

loop_
_geom_angle_atom_site_label_1
_geom_angle_atom_site_label_2
_geom_angle_atom_site_label_3
_geom_angle_site_symmetry_1
_geom_angle_site_symmetry_3
_geom_angle
O1W Zn1 N1 . . 112.52(11)
O1W Zn1 N1 . 2_556 112.52(11)
N1 Zn1 N1 . 2_556 135.0(2)
O1W Zn1 N3 . 2_556 94.47(9)
N1 Zn1 N3 . 2_556 78.01(15)
N1 Zn1 N3 2_556 2_556 98.51(14)
O1W Zn1 N3 . . 94.47(9)
N1 Zn1 N3 . . 98.51(14)
N1 Zn1 N3 2_556 . 78.02(14)
N3 Zn1 N3 2_556 . 171.06(19)
C1 N1 N2 . . 107.2(3)
C1 N1 Zn1 . . 116.9(3)
N2 N1 Zn1 . . 135.4(3)
C2 N2 N1 . . 103.5(4)
C7 N3 C3 . . 117.7(4)
C7 N3 Zn1 . . 129.5(3)
C3 N3 Zn1 . . 112.8(3)
C1 N4 C2 . . 101.3(4)
Zn1 O1W H1WA . . 131(3)
N1 C1 N4 . . 113.1(4)
N1 C1 C3 . 2_556 119.1(4)
N4 C1 C3 . 2_556 127.8(4)
N2 C2 N4 . . 114.9(4)
N2 C2 C8 . . 121.2(4)
N4 C2 C8 . . 123.9(4)
N3 C3 C4 . . 122.3(4)
N3 C3 C1 . 2_556 112.9(4)
C4 C3 C1 . 2_556 124.7(4)
C3 C4 C5 . . 118.3(4)
C3 C4 H4 . . 120.9
C5 C4 H4 . . 120.9
C6 C5 C4 . . 119.4(5)
C6 C5 H5 . . 120.3
C4 C5 H5 . . 120.3
C7 C6 C5 . . 118.5(5)
C7 C6 H6 . . 120.7
C5 C6 H6 . . 120.7
N3 C7 C6 . . 123.7(4)
N3 C7 H7 . . 118.1
C6 C7 H7 . . 118.1
C9 C8 C13 . . 118.0(4)
C9 C8 C2 . . 121.3(4)
C13 C8 C2 . . 120.6(4)
C8 C9 C10 . . 120.5(5)
C8 C9 H9 . . 119.8
C10 C9 H9 . . 119.8
C11 C10 C9 . . 121.8(5)
C11 C10 H10 . . 119.1
C9 C10 H10 . . 119.1
C10 C11 C12 . . 118.0(4)
C10 C11 C14 . . 121.8(5)
C12 C11 C14 . . 120.2(5)
C13 C12 C11 . . 120.6(5)
C13 C12 H12 . . 119.7
C11 C12 H12 . . 119.7
C8 C13 C12 . . 121.2(4)
C8 C13 H13 . . 119.4
C12 C13 H13 . . 119.4
C11 C14 H14A . . 109.5
C11 C14 H14B . . 109.5
H14A C14 H14B . . 109.5
C11 C14 H14C . . 109.5
H14A C14 H14C . . 109.5
H14B C14 H14C . . 109.5

loop_
_geom_bond_atom_site_label_1
_geom_bond_atom_site_label_2
_geom_bond_site_symmetry_2
_geom_bond_distance
Zn1 O1W . 1.994(5)
Zn1 N1 . 1.997(4)
Zn1 N1 2_556 1.997(4)
Zn1 N3 2_556 2.195(4)
Zn1 N3 . 2.195(4)
N1 C1 . 1.335(5)
N1 N2 . 1.382(5)
N2 C2 . 1.341(5)
N3 C7 . 1.325(6)
N3 C3 . 1.360(5)
N4 C1 . 1.347(5)
N4 C2 . 1.357(6)
O1W H1WA . 0.8200(11)
C1 C3 2_556 1.461(6)
C2 C8 . 1.483(6)
C3 C4 . 1.374(6)
C3 C1 2_556 1.461(6)
C4 C5 . 1.391(6)
C4 H4 . 0.9300
C5 C6 . 1.373(6)
C5 H5 . 0.9300
C6 C7 . 1.368(7)
C6 H6 . 0.9300
C7 H7 . 0.9300
C8 C9 . 1.385(6)
C8 C13 . 1.386(6)
C9 C10 . 1.388(6)
C9 H9 . 0.9300
C10 C11 . 1.372(7)
C10 H10 . 0.9300
C11 C12 . 1.390(7)
C11 C14 . 1.514(6)
C12 C13 . 1.388(6)
C12 H12 . 0.9300
C13 H13 . 0.9300
C14 H14A . 0.9600
C14 H14B . 0.9600
C14 H14C . 0.9600

loop_
_geom_hbond_atom_site_label_D
_geom_hbond_atom_site_label_H
_geom_hbond_atom_site_label_A
_geom_hbond_site_symmetry_A
_geom_hbond_distance_DH
_geom_hbond_distance_HA
_geom_hbond_distance_DA
_geom_hbond_angle_DHA
O1W H1WA N4 5_567 0.8200(11) 1.991(19) 2.748(4) 153(4)

loop_
_geom_torsion_atom_site_label_1
_geom_torsion_atom_site_label_2
_geom_torsion_atom_site_label_3
_geom_torsion_atom_site_label_4
_geom_torsion_site_symmetry_1
_geom_torsion_site_symmetry_4
_geom_torsion
C1 N1 N2 C2 . . 0.4(5)
Zn1 N1 N2 C2 . . 171.6(3)
N2 N1 C1 N4 . . -0.8(5)
Zn1 N1 C1 N4 . . -173.9(3)
N2 N1 C1 C3 . 2_556 179.6(4)
Zn1 N1 C1 C3 . 2_556 6.5(5)
C2 N4 C1 N1 . . 0.8(5)
C2 N4 C1 C3 . 2_556 -179.7(4)
N1 N2 C2 N4 . . 0.0(5)
N1 N2 C2 C8 . . 179.5(4)
C1 N4 C2 N2 . . -0.5(5)
C1 N4 C2 C8 . . -180.0(4)
C7 N3 C3 C4 . . -0.5(6)
Zn1 N3 C3 C4 . . -177.8(3)
C7 N3 C3 C1 . 2_556 178.8(4)
Zn1 N3 C3 C1 . 2_556 1.4(4)
N3 C3 C4 C5 . . -0.1(7)
C1 C3 C4 C5 2_556 . -179.2(4)
C3 C4 C5 C6 . . -0.5(7)
C4 C5 C6 C7 . . 1.5(8)
C3 N3 C7 C6 . . 1.6(7)
Zn1 N3 C7 C6 . . 178.5(4)
C5 C6 C7 N3 . . -2.2(8)
N2 C2 C8 C9 . . -166.7(4)
N4 C2 C8 C9 . . 12.8(7)
N2 C2 C8 C13 . . 13.8(6)
N4 C2 C8 C13 . . -166.7(4)
C13 C8 C9 C10 . . -0.5(7)
C2 C8 C9 C10 . . 179.9(4)
C8 C9 C10 C11 . . 1.3(7)
C9 C10 C11 C12 . . -1.2(7)
C9 C10 C11 C14 . . 179.2(4)
C10 C11 C12 C13 . . 0.4(7)
C14 C11 C12 C13 . . -179.9(4)
C9 C8 C13 C12 . . -0.2(7)
C2 C8 C13 C12 . . 179.3(4)
C11 C12 C13 C8 . . 0.3(7)
